data_1550378
loop_
_publ_author_name
'Zhang, Yuchen'
'Wu, Wangteng'
'Fu, Chunling'
'Huang, Xin'
'Ma, Shengming'

_publ_section_title
;
 Benzene Construction via Pd-catalyzed Cyclization of 2,7-Alkadiynylic
 Carbonates in the Presence of Alkynes
;
_journal_name_full 'Chemical Science'
_journal_paper_doi 10.1039/C8SC04681F
_journal_year 2019
_chemical_formula_moiety 'C27 H23 N O2'
_chemical_formula_sum 'C27 H23 N O2'
_chemical_formula_weight 393.46
_space_group_crystal_system orthorhombic
_space_group_IT_number 61
_space_group_name_Hall '-P 2ac 2ab'
_space_group_name_H-M_alt 'P b c a'
_symmetry_space_group_name_Hall '-P 2ac 2ab'
_symmetry_space_group_name_H-M 'P b c a'
_atom_sites_solution_hydrogens geom
_atom_sites_solution_primary dual
_audit_block_doi 10.5517/ccdc.csd.cc20267k
_audit_creation_date 2017-11-16
_audit_creation_method
;
Olex2 1.2
(compiled 2017.03.28 svn.r3405 for OlexSys, GUI svn.r5381)
;
_audit_update_record
;
2018-06-13 deposited with the CCDC.
2018-12-18 downloaded from the CCDC.
;
_cell_angle_alpha 90
_cell_angle_beta 90
_cell_angle_gamma 90
_cell_formula_units_Z 8
_cell_length_a 37.682(4)
_cell_length_b 6.9971(4)
_cell_length_c 15.2009(9)
_cell_measurement_reflns_used 5148
_cell_measurement_temperature 150.0
_cell_measurement_theta_max 29.3215
_cell_measurement_theta_min 3.1986
_cell_volume 4007.9(5)
_computing_cell_refinement
;
CrysAlisPro, Agilent Technologies,
Version 1.171.35.11 (release 16-05-2011 CrysAlis171 .NET)
(compiled May 16 2011,17:55:39)
;
_computing_data_collection
;
CrysAlisPro, Agilent Technologies,
Version 1.171.35.11 (release 16-05-2011 CrysAlis171 .NET)
(compiled May 16 2011,17:55:39)
;
_computing_data_reduction
;
CrysAlisPro, Agilent Technologies,
Version 1.171.35.11 (release 16-05-2011 CrysAlis171 .NET)
(compiled May 16 2011,17:55:39)
;
_computing_molecular_graphics 'Olex2 (Dolomanov et al., 2009)'
_computing_publication_material 'Olex2 (Dolomanov et al., 2009)'
_computing_structure_refinement 'ShelXL (Sheldrick, 2015)'
_computing_structure_solution 'ShelXT (Sheldrick, 2015)'
_diffrn_ambient_temperature 150.0
_diffrn_detector_area_resol_mean 10.3592
_diffrn_measured_fraction_theta_full 0.997
_diffrn_measured_fraction_theta_max 0.997
_diffrn_measurement_details
;
#__ type_ start__ end____ width___ exp.time_
  1 omega  -85.00   18.00   1.0000    8.0000
omega____ theta____ kappa____ phi______ frames
    -      -11.6246  -77.0000 -150.0000 103

#__ type_ start__ end____ width___ exp.time_
  2 omega  -14.00   77.00   1.0000    8.0000
omega____ theta____ kappa____ phi______ frames
    -       11.9371   38.0000  150.0000 91

#__ type_ start__ end____ width___ exp.time_
  3 omega  -59.00   39.00   1.0000    8.0000
omega____ theta____ kappa____ phi______ frames
    -       11.9371  -77.0000    0.0000 98
;
_diffrn_measurement_device_type 'Xcalibur, Atlas, Gemini ultra'
_diffrn_measurement_method '\w scans'
_diffrn_orient_matrix_UB_11 -0.0185705000
_diffrn_orient_matrix_UB_12 0.0123219000
_diffrn_orient_matrix_UB_13 -0.0048515000
_diffrn_orient_matrix_UB_21 -0.0028992000
_diffrn_orient_matrix_UB_22 -0.0915730000
_diffrn_orient_matrix_UB_23 0.0186831000
_diffrn_orient_matrix_UB_31 -0.0008447000
_diffrn_orient_matrix_UB_32 0.0416502000
_diffrn_orient_matrix_UB_33 0.0425118000
_diffrn_radiation_monochromator graphite
_diffrn_radiation_type MoK\a
_diffrn_radiation_wavelength 0.71073
_diffrn_reflns_av_R_equivalents 0.0793
_diffrn_reflns_av_unetI/netI 0.0452
_diffrn_reflns_Laue_measured_fraction_full 0.997
_diffrn_reflns_Laue_measured_fraction_max 0.997
_diffrn_reflns_limit_h_max 35
_diffrn_reflns_limit_h_min -45
_diffrn_reflns_limit_k_max 8
_diffrn_reflns_limit_k_min -8
_diffrn_reflns_limit_l_max 15
_diffrn_reflns_limit_l_min -18
_diffrn_reflns_number 23799
_diffrn_reflns_point_group_measured_fraction_full 0.997
_diffrn_reflns_point_group_measured_fraction_max 0.997
_diffrn_reflns_theta_full 25.242
_diffrn_reflns_theta_max 25.350
_diffrn_reflns_theta_min 3.250
_diffrn_source 'Enhance (Mo) X-ray Source'
_exptl_absorpt_coefficient_mu 0.082
_exptl_absorpt_correction_T_max 1.00000
_exptl_absorpt_correction_T_min 0.63525
_exptl_absorpt_correction_type multi-scan
_exptl_absorpt_process_details
;
CrysAlisPro, Agilent Technologies,
Version 1.171.35.11 (release 16-05-2011 CrysAlis171 .NET)
(compiled May 16 2011,17:55:39)
Empirical absorption correction using spherical harmonics,
 implemented in SCALE3 ABSPACK scaling algorithm.
;
_exptl_crystal_colour yellow
_exptl_crystal_colour_primary yellow
_exptl_crystal_density_diffrn 1.304
_exptl_crystal_description plate
_exptl_crystal_F_000 1664
_exptl_crystal_size_max 0.49
_exptl_crystal_size_mid 0.4
_exptl_crystal_size_min 0.2
_refine_diff_density_max 0.200
_refine_diff_density_min -0.226
_refine_diff_density_rms 0.053
_refine_ls_extinction_method none
_refine_ls_goodness_of_fit_ref 1.137
_refine_ls_hydrogen_treatment constr
_refine_ls_matrix_type full
_refine_ls_number_parameters 272
_refine_ls_number_reflns 3672
_refine_ls_number_restraints 0
_refine_ls_restrained_S_all 1.137
_refine_ls_R_factor_all 0.0937
_refine_ls_R_factor_gt 0.0717
_refine_ls_shift/su_max 0.000
_refine_ls_shift/su_mean 0.000
_refine_ls_structure_factor_coef Fsqd
_refine_ls_weighting_details 'w=1/[\s^2^(Fo^2^)+(0.0246P)^2^+6.3068P] where P=(Fo^2^+2Fc^2^)/3'
_refine_ls_weighting_scheme calc
_refine_ls_wR_factor_gt 0.1322
_refine_ls_wR_factor_ref 0.1440
_reflns_Friedel_coverage 0.000
_reflns_number_gt 2837
_reflns_number_total 3672
_reflns_threshold_expression 'I > 2\s(I)'
_cod_data_source_file c8sc04681f2.cif
_cod_data_source_block 171115_zyc_1_79
_cod_database_code 1550378
_shelx_shelxl_version_number 2016/6
_chemical_oxdiff_formula 'C H N O'
_shelx_space_group_comment
;
The symmetry employed for this shelxl refinement is uniquely defined
by the following loop, which should always be used as a source of
symmetry information in preference to the above space-group names.
They are only intended as comments.
;
_shelx_estimated_absorpt_t_max 0.984
_shelx_estimated_absorpt_t_min 0.961
_reflns_odcompleteness_completeness 99.59
_reflns_odcompleteness_iscentric 1
_reflns_odcompleteness_theta 26.32
_olex2_refinement_description
;
1. Fixed Uiso
 At 1.2 times of:
  All C(H) groups, All C(H,H) groups
 At 1.5 times of:
  All C(H,H,H) groups
2.a Secondary CH2 refined with riding coordinates:
 C9(H9A,H9B), C16(H16A,H16B), C17(H17A,H17B)
2.b Aromatic/amide H refined with riding coordinates:
 C1(H1), C2(H2), C3(H3), C4(H4), C8(H8), C15(H15), C22(H22), C23(H23),
 C24(H24), C25(H25), C26(H26), C27(H27)
2.c X=CH2 refined with riding coordinates:
 C19(H19A,H19B)
2.d Idealised Me refined as rotating group:
 C20(H20A,H20B,H20C)
;
_olex2_submission_special_instructions 'No special instructions were received'

loop_
_space_group_symop_operation_xyz
'x, y, z'
'-x+1/2, -y, z+1/2'
'-x, y+1/2, -z+1/2'
'x+1/2, -y+1/2, -z'
'-x, -y, -z'
'x-1/2, y, -z-1/2'
'x, -y-1/2, z-1/2'
'-x-1/2, y-1/2, z'

loop_
_atom_site_label
_atom_site_type_symbol
_atom_site_fract_x
_atom_site_fract_y
_atom_site_fract_z
_atom_site_U_iso_or_equiv
_atom_site_adp_type
_atom_site_occupancy
_atom_site_site_symmetry_order
_atom_site_calc_flag
_atom_site_refinement_flags_posn
O1 O 0.26394(5) 0.2399(3) 0.59575(14) 0.0369(5) Uani 1 1 d .
O2 O 0.50473(7) -0.3810(4) 0.64906(15) 0.0542(7) Uani 1 1 d .
N1 N 0.44063(6) 0.1591(3) 0.57785(15) 0.0293(6) Uani 1 1 d .
C1 C 0.46519(8) -0.2641(5) 0.46075(19) 0.0340(7) Uani 1 1 d .
H1 H 0.479120 -0.374368 0.472435 0.041 Uiso 1 1 calc R
C2 C 0.44883(8) -0.2391(5) 0.3792(2) 0.0375(7) Uani 1 1 d .
H2 H 0.450898 -0.335863 0.335686 0.045 Uiso 1 1 calc R
C3 C 0.42963(9) -0.0751(5) 0.3609(2) 0.0413(8) Uani 1 1 d .
H3 H 0.419183 -0.060815 0.304370 0.050 Uiso 1 1 calc R
C4 C 0.42520(8) 0.0694(5) 0.42282(19) 0.0355(7) Uani 1 1 d .
H4 H 0.412094 0.181878 0.409874 0.043 Uiso 1 1 calc R
C5 C 0.44082(7) 0.0412(4) 0.50430(18) 0.0288(6) Uani 1 1 d .
C6 C 0.46059(7) -0.1234(4) 0.52468(18) 0.0275(6) Uani 1 1 d .
C7 C 0.47270(8) -0.1008(4) 0.61418(18) 0.0305(7) Uani 1 1 d .
C8 C 0.45985(8) 0.0722(4) 0.64248(19) 0.0312(7) Uani 1 1 d .
H8 H 0.463815 0.124245 0.699359 0.037 Uiso 1 1 calc R
C9 C 0.42419(8) 0.3472(4) 0.5844(2) 0.0309(7) Uani 1 1 d .
H9A H 0.436134 0.434642 0.542614 0.037 Uiso 1 1 calc R
H9B H 0.428101 0.397627 0.644433 0.037 Uiso 1 1 calc R
C10 C 0.38471(8) 0.3480(4) 0.56529(17) 0.0249(6) Uani 1 1 d .
C11 C 0.36098(7) 0.2231(4) 0.60860(17) 0.0238(6) Uani 1 1 d .
C12 C 0.32538(7) 0.2368(4) 0.58546(17) 0.0255(6) Uani 1 1 d .
C13 C 0.31304(7) 0.3657(4) 0.52368(17) 0.0247(6) Uani 1 1 d .
C14 C 0.33589(7) 0.4930(4) 0.48177(17) 0.0239(6) Uani 1 1 d .
C15 C 0.37190(7) 0.4798(4) 0.50409(17) 0.0258(6) Uani 1 1 d .
H15 H 0.388244 0.563918 0.476450 0.031 Uiso 1 1 calc R
C16 C 0.29424(8) 0.1313(4) 0.6233(2) 0.0324(7) Uani 1 1 d .
H16A H 0.293103 -0.000749 0.600024 0.039 Uiso 1 1 calc R
H16B H 0.295726 0.126002 0.688258 0.039 Uiso 1 1 calc R
C17 C 0.27342(7) 0.3454(4) 0.5176(2) 0.0336(7) Uani 1 1 d .
H17A H 0.261751 0.472134 0.516949 0.040 Uiso 1 1 calc R
H17B H 0.266562 0.274383 0.463941 0.040 Uiso 1 1 calc R
C18 C 0.37215(8) 0.0878(4) 0.67991(18) 0.0280(6) Uani 1 1 d .
C19 C 0.38080(9) 0.1550(5) 0.75842(19) 0.0413(8) Uani 1 1 d .
H19A H 0.386892 0.069323 0.804489 0.050 Uiso 1 1 calc R
H19B H 0.380927 0.288925 0.768705 0.050 Uiso 1 1 calc R
C20 C 0.37156(9) -0.1214(4) 0.6605(2) 0.0375(8) Uani 1 1 d .
H20A H 0.348071 -0.157373 0.638336 0.056 Uiso 1 1 calc GR
H20B H 0.376682 -0.193043 0.714386 0.056 Uiso 1 1 calc GR
H20C H 0.389552 -0.150929 0.615947 0.056 Uiso 1 1 calc GR
C21 C 0.32308(8) 0.6400(4) 0.41861(18) 0.0266(6) Uani 1 1 d .
C22 C 0.33606(8) 0.8268(4) 0.4220(2) 0.0342(7) Uani 1 1 d .
H22 H 0.353356 0.859171 0.464967 0.041 Uiso 1 1 calc R
C23 C 0.32433(9) 0.9654(5) 0.3644(2) 0.0405(8) Uani 1 1 d .
H23 H 0.333279 1.091981 0.368499 0.049 Uiso 1 1 calc R
C24 C 0.29938(9) 0.9197(5) 0.3002(2) 0.0406(8) Uani 1 1 d .
H24 H 0.291544 1.014163 0.259778 0.049 Uiso 1 1 calc R
C25 C 0.28610(8) 0.7361(5) 0.2958(2) 0.0368(7) Uani 1 1 d .
H25 H 0.268960 0.704241 0.252356 0.044 Uiso 1 1 calc R
C26 C 0.29773(8) 0.5975(4) 0.35475(19) 0.0309(7) Uani 1 1 d .
H26 H 0.288244 0.471899 0.351432 0.037 Uiso 1 1 calc R
C27 C 0.49389(8) -0.2213(5) 0.6686(2) 0.0388(8) Uani 1 1 d .
H27 H 0.500173 -0.173620 0.724992 0.047 Uiso 1 1 calc R

loop_
_atom_site_aniso_label
_atom_site_aniso_U_11
_atom_site_aniso_U_22
_atom_site_aniso_U_33
_atom_site_aniso_U_23
_atom_site_aniso_U_13
_atom_site_aniso_U_12
O1 0.0312(11) 0.0375(11) 0.0419(12) 0.0105(10) 0.0080(9) 0.0020(10)
O2 0.0660(17) 0.0541(15) 0.0426(14) 0.0059(13) -0.0050(13) 0.0215(14)
N1 0.0275(13) 0.0360(13) 0.0243(12) 0.0018(11) -0.0034(10) -0.0027(11)
C1 0.0307(16) 0.0387(17) 0.0326(16) 0.0063(14) 0.0054(13) -0.0017(14)
C2 0.0391(17) 0.0460(18) 0.0275(16) -0.0039(15) 0.0059(14) -0.0029(16)
C3 0.0418(19) 0.056(2) 0.0258(16) 0.0011(16) -0.0019(14) 0.0030(17)
C4 0.0337(17) 0.0457(18) 0.0272(15) 0.0040(15) -0.0013(13) 0.0022(15)
C5 0.0263(14) 0.0363(16) 0.0237(14) 0.0046(13) 0.0002(12) -0.0037(13)
C6 0.0236(14) 0.0346(16) 0.0243(14) 0.0038(13) 0.0029(12) -0.0035(12)
C7 0.0255(15) 0.0389(17) 0.0270(15) 0.0057(14) -0.0016(12) -0.0021(13)
C8 0.0314(16) 0.0397(17) 0.0227(14) 0.0022(13) -0.0022(12) -0.0063(14)
C9 0.0317(16) 0.0297(15) 0.0313(15) 0.0004(13) -0.0055(13) -0.0045(13)
C10 0.0301(15) 0.0248(14) 0.0198(13) -0.0053(12) -0.0027(12) -0.0026(12)
C11 0.0309(15) 0.0224(14) 0.0181(13) -0.0049(11) -0.0030(11) -0.0022(12)
C12 0.0328(15) 0.0232(13) 0.0205(13) -0.0019(12) 0.0003(12) -0.0002(12)
C13 0.0288(15) 0.0243(14) 0.0209(13) -0.0042(12) 0.0021(12) -0.0008(12)
C14 0.0304(15) 0.0232(14) 0.0182(13) -0.0025(12) -0.0007(11) 0.0016(12)
C15 0.0309(15) 0.0263(15) 0.0203(13) -0.0028(12) 0.0019(12) -0.0037(12)
C16 0.0336(17) 0.0321(16) 0.0316(16) 0.0043(14) 0.0034(13) -0.0013(13)
C17 0.0281(15) 0.0337(17) 0.0390(17) 0.0079(14) 0.0047(14) -0.0002(13)
C18 0.0277(15) 0.0332(16) 0.0229(14) 0.0023(13) 0.0000(12) 0.0000(13)
C19 0.055(2) 0.0442(19) 0.0247(16) 0.0019(15) -0.0052(15) -0.0019(17)
C20 0.048(2) 0.0321(16) 0.0329(17) 0.0048(14) -0.0062(15) 0.0021(15)
C21 0.0329(16) 0.0248(14) 0.0221(13) -0.0007(12) 0.0060(12) 0.0034(12)
C22 0.0409(18) 0.0325(16) 0.0294(15) 0.0031(14) 0.0006(14) -0.0019(14)
C23 0.050(2) 0.0287(16) 0.0426(19) 0.0086(15) 0.0085(16) -0.0003(15)
C24 0.0440(19) 0.0401(19) 0.0379(18) 0.0132(16) 0.0064(15) 0.0109(16)
C25 0.0341(17) 0.0457(19) 0.0304(16) 0.0033(15) 0.0002(14) 0.0072(15)
C26 0.0320(16) 0.0309(16) 0.0299(15) -0.0015(14) 0.0003(13) 0.0013(13)
C27 0.0389(18) 0.049(2) 0.0286(16) 0.0082(16) -0.0003(14) 0.0054(16)

loop_
_atom_type_symbol
_atom_type_description
_atom_type_scat_dispersion_real
_atom_type_scat_dispersion_imag
_atom_type_scat_source
C C 0.0033 0.0016 'International Tables Vol C Tables 4.2.6.8 and 6.1.1.4'
H H 0.0000 0.0000 'International Tables Vol C Tables 4.2.6.8 and 6.1.1.4'
N N 0.0061 0.0033 'International Tables Vol C Tables 4.2.6.8 and 6.1.1.4'
O O 0.0106 0.0060 'International Tables Vol C Tables 4.2.6.8 and 6.1.1.4'

loop_
_geom_angle_atom_site_label_1
_geom_angle_atom_site_label_2
_geom_angle_atom_site_label_3
_geom_angle
C16 O1 C17 108.3(2)
C5 N1 C9 126.3(2)
C8 N1 C5 108.2(2)
C8 N1 C9 125.4(2)
C2 C1 H1 120.8
C6 C1 H1 120.8
C6 C1 C2 118.4(3)
C1 C2 H2 119.5
C3 C2 C1 120.9(3)
C3 C2 H2 119.5
C2 C3 H3 119.1
C2 C3 C4 121.9(3)
C4 C3 H3 119.1
C3 C4 H4 121.6
C5 C4 C3 116.8(3)
C5 C4 H4 121.6
N1 C5 C6 108.2(2)
C4 C5 N1 129.3(3)
C4 C5 C6 122.6(3)
C1 C6 C5 119.4(3)
C1 C6 C7 134.0(3)
C5 C6 C7 106.6(3)
C8 C7 C6 106.3(3)
C8 C7 C27 122.5(3)
C27 C7 C6 131.2(3)
N1 C8 C7 110.8(3)
N1 C8 H8 124.6
C7 C8 H8 124.6
N1 C9 H9A 108.7
N1 C9 H9B 108.7
N1 C9 C10 114.1(2)
H9A C9 H9B 107.6
C10 C9 H9A 108.7
C10 C9 H9B 108.7
C11 C10 C9 122.0(2)
C15 C10 C9 118.0(3)
C15 C10 C11 120.0(3)
C10 C11 C18 123.3(2)
C12 C11 C10 116.7(2)
C12 C11 C18 119.8(2)
C11 C12 C16 128.6(3)
C13 C12 C11 122.8(3)
C13 C12 C16 108.6(2)
C12 C13 C14 121.3(3)
C12 C13 C17 108.3(2)
C14 C13 C17 130.3(3)
C13 C14 C15 116.5(2)
C13 C14 C21 122.5(2)
C15 C14 C21 121.1(2)
C10 C15 C14 122.7(3)
C10 C15 H15 118.7
C14 C15 H15 118.7
O1 C16 C12 104.5(2)
O1 C16 H16A 110.9
O1 C16 H16B 110.9
C12 C16 H16A 110.9
C12 C16 H16B 110.9
H16A C16 H16B 108.9
O1 C17 C13 104.1(2)
O1 C17 H17A 110.9
O1 C17 H17B 110.9
C13 C17 H17A 110.9
C13 C17 H17B 110.9
H17A C17 H17B 108.9
C19 C18 C11 119.8(3)
C19 C18 C20 122.0(3)
C20 C18 C11 118.1(2)
C18 C19 H19A 120.0
C18 C19 H19B 120.0
H19A C19 H19B 120.0
C18 C20 H20A 109.5
C18 C20 H20B 109.5
C18 C20 H20C 109.5
H20A C20 H20B 109.5
H20A C20 H20C 109.5
H20B C20 H20C 109.5
C22 C21 C14 120.6(3)
C26 C21 C14 121.6(3)
C26 C21 C22 117.7(3)
C21 C22 H22 119.3
C23 C22 C21 121.5(3)
C23 C22 H22 119.3
C22 C23 H23 120.0
C22 C23 C24 120.0(3)
C24 C23 H23 120.0
C23 C24 H24 120.2
C25 C24 C23 119.5(3)
C25 C24 H24 120.2
C24 C25 H25 119.9
C24 C25 C26 120.2(3)
C26 C25 H25 119.9
C21 C26 H26 119.5
C25 C26 C21 121.1(3)
C25 C26 H26 119.5
O2 C27 C7 125.8(3)
O2 C27 H27 117.1
C7 C27 H27 117.1

loop_
_geom_bond_atom_site_label_1
_geom_bond_atom_site_label_2
_geom_bond_distance
O1 C16 1.434(3)
O1 C17 1.443(3)
O2 C27 1.226(4)
N1 C5 1.389(4)
N1 C8 1.364(4)
N1 C9 1.458(4)
C1 H1 0.9500
C1 C2 1.395(4)
C1 C6 1.394(4)
C2 H2 0.9500
C2 C3 1.385(5)
C3 H3 0.9500
C3 C4 1.392(4)
C4 H4 0.9500
C4 C5 1.385(4)
C5 C6 1.406(4)
C6 C7 1.444(4)
C7 C8 1.373(4)
C7 C27 1.426(4)
C8 H8 0.9500
C9 H9A 0.9900
C9 H9B 0.9900
C9 C10 1.516(4)
C10 C11 1.413(4)
C10 C15 1.396(4)
C11 C12 1.390(4)
C11 C18 1.499(4)
C12 C13 1.382(4)
C12 C16 1.501(4)
C13 C14 1.393(4)
C13 C17 1.503(4)
C14 C15 1.401(4)
C14 C21 1.487(4)
C15 H15 0.9500
C16 H16A 0.9900
C16 H16B 0.9900
C17 H17A 0.9900
C17 H17B 0.9900
C18 C19 1.324(4)
C18 C20 1.493(4)
C19 H19A 0.9500
C19 H19B 0.9500
C20 H20A 0.9800
C20 H20B 0.9800
C20 H20C 0.9800
C21 C22 1.397(4)
C21 C26 1.394(4)
C22 H22 0.9500
C22 C23 1.379(4)
C23 H23 0.9500
C23 C24 1.392(5)
C24 H24 0.9500
C24 C25 1.380(5)
C25 H25 0.9500
C25 C26 1.391(4)
C26 H26 0.9500
C27 H27 0.9500
